data_1550948
loop_
_publ_author_name
'Lu, Xing'
'Bao, Lipiao'
'Yu, Pengyuan'
'Li, Ying'
'Pan, Changwang'
'Shen, Wangqiang'
'Jin, Peng'
'Liang, Shuquan'

_publ_section_title
;
 Highly regioselective complexation of tungsten with Eu@C82/Eu@C84:
 interplay between endohedral and exohedral metallic units induced by
 electron transfer
;
_journal_name_full 'Chemical Science'
_journal_paper_doi 10.1039/C9SC01479A
_journal_year 2019
_chemical_formula_moiety 'Eu C84, C36 H44 N4 Ni, 1.61(C6 H6) 0.39(C S2)'
_chemical_formula_sum 'C130.05 H53.66 Eu N4 Ni S0.78'
_chemical_formula_weight 1907.70
_chemical_name_common 'Eu@C2(13)-C80 Ni(OEP)'
_chemical_name_systematic 'Eu@C2(13)-C80 Ni(OEP)'
_space_group_crystal_system monoclinic
_space_group_IT_number 12
_space_group_name_Hall '-C 2y'
_space_group_name_H-M_alt 'C 1 2/m 1'
_symmetry_space_group_name_Hall '-C 2y'
_symmetry_space_group_name_H-M 'C 1 2/m 1'
_atom_sites_solution_hydrogens geom
_audit_creation_method SHELXL-2014/7
_audit_update_record
;
2018-06-26 deposited with the CCDC.    2019-04-26 downloaded from the CCDC.
;
_cell_angle_alpha 90
_cell_angle_beta 95.6590(10)
_cell_angle_gamma 90
_cell_formula_units_Z 4
_cell_length_a 25.3346(8)
_cell_length_b 15.1339(5)
_cell_length_c 19.9751(6)
_cell_measurement_reflns_used 9616
_cell_measurement_temperature 100(2)
_cell_measurement_theta_max 25.493
_cell_measurement_theta_min 2.429
_cell_volume 7621.4(4)
_computing_structure_refinement 'SHELXL-2014/7 (Sheldrick, 2014)'
_diffrn_ambient_temperature 100(2)
_diffrn_measured_fraction_theta_full 1.000
_diffrn_measured_fraction_theta_max 0.998
_diffrn_measurement_device_type 'CCD MX-300'
_diffrn_measurement_method 'phi scans'
_diffrn_radiation_type synchrotron
_diffrn_radiation_wavelength 0.6525
_diffrn_reflns_av_R_equivalents 0.0803
_diffrn_reflns_av_unetI/netI 0.0383
_diffrn_reflns_Laue_measured_fraction_full 1.000
_diffrn_reflns_Laue_measured_fraction_max 0.998
_diffrn_reflns_limit_h_max 33
_diffrn_reflns_limit_h_min -33
_diffrn_reflns_limit_k_max 19
_diffrn_reflns_limit_k_min -19
_diffrn_reflns_limit_l_max 26
_diffrn_reflns_limit_l_min -26
_diffrn_reflns_number 66126
_diffrn_reflns_point_group_measured_fraction_full 1.000
_diffrn_reflns_point_group_measured_fraction_max 0.998
_diffrn_reflns_theta_full 23.048
_diffrn_reflns_theta_max 25.501
_diffrn_reflns_theta_min 0.940
_diffrn_source 'SSRF, Beamline B17B1'
_exptl_absorpt_coefficient_mu 0.915
_exptl_absorpt_correction_T_max 0.7452
_exptl_absorpt_correction_T_min 0.6747
_exptl_absorpt_correction_type multi-scan
_exptl_crystal_colour black
_exptl_crystal_density_diffrn 1.663
_exptl_crystal_description block
_exptl_crystal_F_000 3862
_exptl_crystal_size_max 0.310
_exptl_crystal_size_mid 0.270
_exptl_crystal_size_min 0.240
_refine_diff_density_max 1.730
_refine_diff_density_min -1.408
_refine_diff_density_rms 0.110
_refine_ls_extinction_method none
_refine_ls_goodness_of_fit_ref 1.049
_refine_ls_hydrogen_treatment constr
_refine_ls_matrix_type full
_refine_ls_number_parameters 1043
_refine_ls_number_reflns 9504
_refine_ls_number_restraints 734
_refine_ls_restrained_S_all 1.035
_refine_ls_R_factor_all 0.0945
_refine_ls_R_factor_gt 0.0871
_refine_ls_shift/su_max 0.023
_refine_ls_shift/su_mean 0.002
_refine_ls_structure_factor_coef Fsqd
_refine_ls_weighting_details 'w=1/[\s^2^(Fo^2^)+(0.1050P)^2^+52.2432P] where P=(Fo^2^+2Fc^2^)/3'
_refine_ls_weighting_scheme calc
_refine_ls_wR_factor_gt 0.2217
_refine_ls_wR_factor_ref 0.2284
_reflns_Friedel_coverage 0.000
_reflns_number_gt 8497
_reflns_number_total 9504
_reflns_threshold_expression 'I > 2\s(I)'
_cod_data_source_file c9sc01479a2.cif
_cod_data_source_block lb160
_cod_depositor_comments
;
The following automatic conversions were performed:

'_exptl_absorpt_correction_type' value 'Multi-scan' changed to
'multi-scan' according to
/home/data/users/saulius/crontab/automatic-downloads/rss-feeds/RSC/lib/dictionaries/cif_core.dic
dictionary named 'cif_core.dic' version 2.4.2 from 2011-04-26.

Automatic conversion script
Id: cif_fix_values 4973 2017-02-22 13:04:09Z antanas 
;
_cod_database_code 1550948
_shelx_shelxl_version_number 2014/7
_shelx_space_group_comment
;
The symmetry employed for this shelxl refinement is uniquely defined
by the following loop, which should always be used as a source of
symmetry information in preference to the above space-group names.
They are only intended as comments.
;
_shelx_estimated_absorpt_t_min 0.765
_shelx_estimated_absorpt_t_max 0.810
_exptl_absorpt_special_details SADABS

loop_
_space_group_symop_operation_xyz
'x, y, z'
'-x, y, -z'
'x+1/2, y+1/2, z'
'-x+1/2, y+1/2, -z'
'-x, -y, -z'
'x, -y, z'
'-x+1/2, -y+1/2, -z'
'x+1/2, -y+1/2, z'

loop_
_atom_site_label
_atom_site_type_symbol
_atom_site_fract_x
_atom_site_fract_y
_atom_site_fract_z
_atom_site_U_iso_or_equiv
_atom_site_adp_type
_atom_site_occupancy
_atom_site_site_symmetry_order
_atom_site_calc_flag
_atom_site_refinement_flags_posn
_atom_site_refinement_flags_adp
_atom_site_refinement_flags_occupancy
_atom_site_disorder_assembly
_atom_site_disorder_group
C1 C 0.3078(7) 0.5000 0.5185(4) 0.101(4) Uani 1 2 d S TU P . .
C20 C 0.4393(4) 0.5000 0.4563(5) 0.082(3) Uani 1 2 d S TU P . .
C33 C 0.2543(6) 0.5000 0.0975(5) 0.106(4) Uani 1 2 d DS TU P . .
C48 C 0.3027(4) 0.2259(5) 0.3297(5) 0.097(2) Uani 1 1 d . U . . .
C56 C 0.1749(4) 0.6640(6) 0.3112(5) 0.098(2) Uani 1 1 d . U . . .
C84 C 0.3121(4) 0.5000 0.1025(4) 0.069(2) Uani 1 2 d S TU P A .
C2 C 0.2629(10) 0.5568(18) 0.5021(8) 0.100(5) Uani 0.5 1 d . U P A -1
C3 C 0.3004(8) 0.6446(18) 0.4853(9) 0.080(5) Uani 0.5 1 d . U P A -1
C4 C 0.3514(10) 0.6169(12) 0.4931(7) 0.067(4) Uani 0.5 1 d . U P A -1
C5 C 0.3593(6) 0.5261(7) 0.5122(4) 0.068(3) Uani 0.5 1 d . U P A -1
C6 C 0.4013(6) 0.4710(8) 0.4906(5) 0.066(3) Uani 0.5 1 d . U P A -1
C7 C 0.3843(10) 0.3770(11) 0.4797(7) 0.070(4) Uani 0.5 1 d . U P A -1
C8 C 0.3290(10) 0.3490(11) 0.4851(7) 0.058(4) Uani 0.5 1 d . U P A -1
C9 C 0.2893(10) 0.4151(10) 0.5044(8) 0.082(5) Uani 0.5 1 d . U P A -1
C10 C 0.2362(10) 0.3962(16) 0.4777(11) 0.092(6) Uani 0.5 1 d . U P A -1
C11 C 0.1945(10) 0.4723(14) 0.4574(13) 0.113(7) Uani 0.5 1 d . U P A -1
C12 C 0.2209(11) 0.5604(19) 0.4745(11) 0.099(6) Uani 0.5 1 d . U P A -1
C13 C 0.1923(10) 0.6217(15) 0.4225(12) 0.102(5) Uani 0.5 1 d . U P A -1
C14 C 0.2232(9) 0.6908(13) 0.4070(13) 0.075(5) Uani 0.5 1 d . U P A -1
C15 C 0.2815(8) 0.7042(13) 0.4383(11) 0.070(4) Uani 0.5 1 d . U P A -1
C16 C 0.3152(7) 0.7420(9) 0.3999(10) 0.062(4) Uani 0.5 1 d . U P A -1
C17 C 0.3731(8) 0.7222(14) 0.4043(11) 0.062(4) Uani 0.5 1 d . U P A -1
C18 C 0.3904(7) 0.6531(12) 0.4535(10) 0.064(4) Uani 0.5 1 d . U P A -1
C19 C 0.4347(5) 0.5965(9) 0.4349(8) 0.072(3) Uani 0.5 1 d . U P A -1
C21 C 0.4622(4) 0.4564(10) 0.4057(6) 0.067(3) Uani 0.5 1 d . U P A -1
C22 C 0.4517(7) 0.3710(12) 0.3948(9) 0.070(4) Uani 0.5 1 d . U P A -1
C23 C 0.4139(7) 0.3303(11) 0.4350(7) 0.068(4) Uani 0.5 1 d . U P A -1
C24 C 0.3910(8) 0.2628(13) 0.3945(9) 0.066(4) Uani 0.5 1 d . U P A -1
C25 C 0.3383(9) 0.2366(10) 0.3970(8) 0.071(4) Uani 0.5 1 d . U P A -1
C26 C 0.3071(9) 0.2780(12) 0.4434(8) 0.077(4) Uani 0.5 1 d . U P A -1
C27 C 0.2494(13) 0.2760(13) 0.4128(11) 0.095(5) Uani 0.5 1 d . U P A -1
C28 C 0.2239(10) 0.3362(17) 0.4357(11) 0.101(6) Uani 0.5 1 d D U P A -1
C29 C 0.1780(8) 0.3648(14) 0.3778(10) 0.092(6) Uani 0.5 1 d D U P A -1
C30 C 0.1637(7) 0.4461(15) 0.3999(12) 0.099(5) Uani 0.5 1 d . U P A -1
C31 C 0.1444(6) 0.514(2) 0.3469(10) 0.108(7) Uani 0.5 1 d . U P A -1
C32 C 0.1541(7) 0.5956(15) 0.3573(14) 0.099(5) Uani 0.5 1 d . U P A -1
C34 C 0.2175(5) 0.7233(6) 0.3411(6) 0.054(2) Uani 0.5 1 d . U P A -1
C35 C 0.2493(7) 0.7521(8) 0.2983(8) 0.071(4) Uani 0.5 1 d . U P A -1
C37 C 0.3517(7) 0.7558(8) 0.2921(8) 0.069(3) Uani 0.5 1 d . U P A -1
C38 C 0.3936(7) 0.7275(12) 0.3400(9) 0.064(4) Uani 0.5 1 d . U P A -1
C39 C 0.4376(14) 0.6675(18) 0.3187(13) 0.053(5) Uani 0.5 1 d . U P A -1
C40 C 0.4550(6) 0.5999(11) 0.3713(9) 0.067(4) Uani 0.5 1 d . U P A -1
C41 C 0.4691(3) 0.5155(16) 0.3481(6) 0.069(5) Uani 0.5 1 d . U P A -1
C42 C 0.4590(3) 0.4842(16) 0.2849(5) 0.063(5) Uani 0.5 1 d . U P A -1
C43 C 0.4449(5) 0.3971(11) 0.2721(7) 0.057(3) Uani 0.5 1 d . U P A -1
C44 C 0.4409(17) 0.343(3) 0.3333(16) 0.075(8) Uani 0.5 1 d . U P A -1
C45 C 0.4127(7) 0.2695(16) 0.3275(10) 0.071(5) Uani 0.5 1 d . U P A -1
C46 C 0.3811(6) 0.2482(9) 0.2742(6) 0.060(3) Uani 0.5 1 d . U P A -1
C47 C 0.3230(7) 0.2183(9) 0.2781(6) 0.069(3) Uani 0.5 1 d . U P A -1
C49 C 0.2558(8) 0.2372(9) 0.3487(7) 0.078(4) Uani 0.5 1 d . U P A -1
C50 C 0.2124(8) 0.2769(10) 0.2868(8) 0.085(5) Uani 0.5 1 d . U P A -1
C52 C 0.1574(9) 0.3982(16) 0.2559(16) 0.095(6) Uani 0.5 1 d . U P A -1
C53 C 0.1391(5) 0.487(3) 0.2791(10) 0.099(6) Uani 0.5 1 d . U P A -1
C54 C 0.1448(5) 0.5566(14) 0.2297(8) 0.082(5) Uani 0.5 1 d . U P A -1
C55 C 0.1627(7) 0.6452(12) 0.2556(12) 0.074(4) Uani 0.5 1 d . U P A -1
C57 C 0.2019(8) 0.6805(13) 0.2039(9) 0.079(5) Uani 0.5 1 d . U P A -1
C58 C 0.2435(19) 0.729(3) 0.231(2) 0.079(8) Uani 0.5 1 d . U P A -1
C59 C 0.2928(8) 0.7169(12) 0.1906(10) 0.079(4) Uani 0.5 1 d . U P A -1
C60 C 0.3376(9) 0.7292(12) 0.2238(11) 0.110(5) Uani 0.5 1 d D U P A -1
C61 C 0.3855(7) 0.6779(13) 0.2021(8) 0.082(4) Uani 0.5 1 d D U P A -1
C62 C 0.4309(6) 0.6365(10) 0.2535(9) 0.065(4) Uani 0.5 1 d D U P A -1
C63 C 0.4387(4) 0.5516(8) 0.2329(6) 0.053(2) Uani 0.5 1 d . U P A -1
C64 C 0.4087(4) 0.5234(9) 0.1778(6) 0.063(4) Uani 0.5 1 d . U P A -1
C65 C 0.3866(6) 0.4386(12) 0.1634(5) 0.060(3) Uani 0.5 1 d . U P A -1
C66 C 0.4078(5) 0.3689(10) 0.2113(5) 0.063(3) Uani 0.5 1 d . U P A -1
C67 C 0.3757(7) 0.2928(9) 0.2161(7) 0.062(4) Uani 0.5 1 d . U P A -1
C68 C 0.3216(6) 0.2879(8) 0.1779(5) 0.048(2) Uani 0.5 1 d . U P A -1
C69 C 0.2892(5) 0.2445(7) 0.2236(6) 0.049(2) Uani 0.5 1 d . U P A -1
C70 C 0.2371(12) 0.272(2) 0.2223(16) 0.054(5) Uani 0.5 1 d . U P A -1
C71 C 0.2160(5) 0.3327(12) 0.1743(10) 0.058(3) Uani 0.5 1 d . U P A -1
C72 C 0.1731(5) 0.3898(11) 0.1942(9) 0.074(4) Uani 0.5 1 d . U P A -1
C73 C 0.1789(8) 0.4686(15) 0.1470(9) 0.090(6) Uani 0.5 1 d . U P A -1
C74 C 0.1639(9) 0.5416(18) 0.1719(11) 0.102(6) Uani 0.5 1 d . U P A -1
C75 C 0.1986(9) 0.6201(15) 0.1531(7) 0.087(4) Uani 0.5 1 d . U P A -1
C76 C 0.2412(12) 0.6034(12) 0.1167(10) 0.081(6) Uani 0.5 1 d D U P A -1
C77 C 0.2840(9) 0.6499(18) 0.1320(11) 0.068(5) Uani 0.5 1 d . U P A -1
C78 C 0.3317(13) 0.587(2) 0.1240(13) 0.079(4) Uani 0.5 1 d . U P A -1
C79 C 0.3754(7) 0.6008(12) 0.1510(8) 0.079(4) Uani 0.5 1 d D U P A -1
C80 C 0.3391(11) 0.4261(16) 0.1232(10) 0.069(6) Uani 0.5 1 d . U P A -1
C81 C 0.3028(6) 0.3514(14) 0.1379(12) 0.050(4) Uani 0.5 1 d . U P A -1
C82 C 0.2463(8) 0.3680(11) 0.1329(8) 0.053(3) Uani 0.5 1 d . U P A -1
C83 C 0.2228(6) 0.4587(13) 0.1138(7) 0.080(4) Uani 0.5 1 d . U P A -1
N1 N 0.42357(13) 0.5000 0.00914(17) 0.0167(6) Uani 1 2 d S T P B 2
Ni1 Ni 0.48181(2) 0.5000 0.08118(2) 0.01387(15) Uani 1 2 d S T P B 2
N2 N 0.48077(9) 0.36984(16) 0.08249(11) 0.0156(5) Uani 1 1 d . . . B 2
N3 N 0.53813(14) 0.5000 0.15572(17) 0.0174(7) Uani 1 2 d S T P B 2
C85 C 0.59428(16) 0.3527(3) 0.34273(17) 0.0351(8) Uani 1 1 d . . . B 2
H85A H 0.5652 0.3193 0.3186 0.053 Uiso 1 1 calc R U . B 2
H85B H 0.5796 0.4001 0.3687 0.053 Uiso 1 1 calc R U . B 2
H85C H 0.6157 0.3131 0.3733 0.053 Uiso 1 1 calc R U . B 2
C86 C 0.62901(13) 0.3927(2) 0.29232(17) 0.0291(7) Uani 1 1 d . . . B 2
H86A H 0.6589 0.4247 0.3172 0.035 Uiso 1 1 calc R U . B 2
H86B H 0.6441 0.3444 0.2668 0.035 Uiso 1 1 calc R U . B 2
C87 C 0.59943(12) 0.4549(2) 0.24386(15) 0.0222(6) Uani 1 1 d . . . B 2
C88 C 0.56171(11) 0.4280(2) 0.18849(14) 0.0189(6) Uani 1 1 d . . . B 2
C89 C 0.55033(11) 0.3413(2) 0.17337(15) 0.0195(5) Uani 1 1 d . . . B 2
H89 H 0.5704 0.2971 0.1982 0.023 Uiso 1 1 calc R U . B 2
C90 C 0.51156(11) 0.31414(19) 0.12427(14) 0.0182(5) Uani 1 1 d . . . B 2
C91 C 0.49785(12) 0.2226(2) 0.11160(16) 0.0228(6) Uani 1 1 d . . . B 2
C92 C 0.52227(14) 0.1461(2) 0.15063(19) 0.0317(7) Uani 1 1 d . . . B 2
H92A H 0.5612 0.1548 0.1576 0.038 Uiso 1 1 calc R U . B 2
H92B H 0.5155 0.0914 0.1239 0.038 Uiso 1 1 calc R U . B 2
C93 C 0.50082(18) 0.1344(3) 0.2190(2) 0.0435(10) Uani 1 1 d . . . B 2
H93A H 0.4623 0.1256 0.2125 0.065 Uiso 1 1 calc R U . B 2
H93B H 0.5088 0.1872 0.2465 0.065 Uiso 1 1 calc R U . B 2
H93C H 0.5175 0.0827 0.2419 0.065 Uiso 1 1 calc R U . B 2
C94 C 0.45808(12) 0.2227(2) 0.06045(16) 0.0221(6) Uani 1 1 d . . . B 2
C95 C 0.42789(13) 0.1463(2) 0.02798(19) 0.0281(7) Uani 1 1 d . . . B 2
H95A H 0.4492 0.0918 0.0361 0.034 Uiso 1 1 calc R U . B 2
H95B H 0.4227 0.1561 -0.0212 0.034 Uiso 1 1 calc R U . B 2
C96 C 0.37366(15) 0.1326(3) 0.0543(2) 0.0400(9) Uani 1 1 d . . . B 2
H96A H 0.3522 0.1862 0.0462 0.060 Uiso 1 1 calc R U . B 2
H96B H 0.3786 0.1204 0.1027 0.060 Uiso 1 1 calc R U . B 2
H96C H 0.3555 0.0826 0.0309 0.060 Uiso 1 1 calc R U . B 2
C97 C 0.44818(11) 0.31427(19) 0.04330(14) 0.0174(5) Uani 1 1 d . . . B 2
C98 C 0.40918(11) 0.34125(19) -0.00567(14) 0.0178(5) Uani 1 1 d . . . B 2
H98 H 0.3892 0.2970 -0.0305 0.021 Uiso 1 1 calc R U . B 2
C99 C 0.39748(11) 0.42841(19) -0.02070(14) 0.0162(5) Uani 1 1 d . . . B 2
C100 C 0.35452(11) 0.4554(2) -0.06929(14) 0.0186(6) Uani 1 1 d . . . B 2
C101 C 0.31573(12) 0.3932(2) -0.10673(15) 0.0231(6) Uani 1 1 d . . . B 2
H10A H 0.3350 0.3406 -0.1209 0.028 Uiso 1 1 calc R U . B 2
H10B H 0.2992 0.4229 -0.1478 0.028 Uiso 1 1 calc R U . B 2
C102 C 0.27227(14) 0.3639(3) -0.06364(18) 0.0338(8) Uani 1 1 d . . . B 2
H10C H 0.2534 0.4159 -0.0490 0.051 Uiso 1 1 calc R U . B 2
H10D H 0.2883 0.3318 -0.0241 0.051 Uiso 1 1 calc R U . B 2
H10E H 0.2472 0.3252 -0.0902 0.051 Uiso 1 1 calc R U . B 2
C103 C 0.2112(3) 0.5000 0.6647(3) 0.0509(16) Uani 1 2 d S T P C 2
H103 H 0.2361 0.5000 0.6321 0.061 Uiso 1 2 calc R U P C 2
C104 C 0.2273(3) 0.5000 0.7329(3) 0.0446(14) Uani 1 2 d S T P C 2
H104 H 0.2641 0.5000 0.7473 0.054 Uiso 1 2 calc R U P C 2
C105 C 0.1910(2) 0.5000 0.7812(3) 0.0410(13) Uani 1 2 d S T P C 2
H105 H 0.2031 0.5000 0.8277 0.049 Uiso 1 2 calc R U P C 2
C106 C 0.1382(3) 0.5000 0.7606(3) 0.0471(14) Uani 1 2 d S T P C 2
H106 H 0.1134 0.5000 0.7932 0.056 Uiso 1 2 calc R U P C 2
C107 C 0.1202(3) 0.5000 0.6935(5) 0.075(3) Uani 1 2 d S T P C 2
H107 H 0.0831 0.5000 0.6800 0.089 Uiso 1 2 calc R U P C 2
C108 C 0.1559(4) 0.5000 0.6459(4) 0.078(3) Uani 1 2 d S T P C 2
H108 H 0.1432 0.5000 0.5996 0.094 Uiso 1 2 calc R U P C 2
Eu1 Eu 0.2733(8) 0.5000 0.3848(7) 0.314(11) Uani 0.1172 2 d S T P A 3
Eu3 Eu 0.32904(6) 0.41344(8) 0.35909(6) 0.0449(3) Uani 0.1787 1 d . . P A 3
Eu4 Eu 0.3610(2) 0.4548(6) 0.3471(3) 0.110(3) Uani 0.0646 1 d . . P A 3
Eu5 Eu 0.33734(13) 0.41085(19) 0.2863(2) 0.0855(10) Uani 0.124 1 d . . P A 3
Eu6 Eu 0.3079(4) 0.4628(8) 0.2308(5) 0.063(2) Uiso 0.029 1 d . . P A 3
Eu7 Eu 0.3026(4) 0.3995(7) 0.2586(5) 0.092(3) Uani 0.0452 1 d . . P A 3
C109 C 0.0257(13) 0.372(2) 0.4423(14) 0.22(2) Uani 0.61 1 d D . P D 4
H109 H 0.0441 0.3543 0.4051 0.259 Uiso 0.61 1 calc R U P D 4
C110 C 0.0520(7) 0.392(3) 0.5052(17) 0.27(2) Uani 0.61 1 d D . P D 4
H110 H 0.0871 0.4154 0.5097 0.319 Uiso 0.61 1 calc R U P D 4
C111 C 0.0241(10) 0.3778(15) 0.5614(14) 0.187(12) Uani 0.61 1 d D . P D 4
H111 H 0.0436 0.3722 0.6043 0.224 Uiso 0.61 1 calc R U P D 4
S1 S 0.0321(5) 0.3429(12) 0.4407(5) 0.186(7) Uani 0.39 1 d D . P E 5
C112 C 0.0000 0.332(2) 0.5000 0.083(8) Uani 0.39 2 d DS T P E 5

loop_
_atom_site_aniso_label
_atom_site_aniso_U_11
_atom_site_aniso_U_22
_atom_site_aniso_U_33
_atom_site_aniso_U_23
_atom_site_aniso_U_13
_atom_site_aniso_U_12
C1 0.175(11) 0.104(8) 0.025(3) 0.000 0.018(5) 0.000
C20 0.076(6) 0.099(7) 0.063(5) 0.000 -0.034(5) 0.000
C33 0.113(9) 0.172(12) 0.035(4) 0.000 0.013(5) 0.000
C48 0.118(6) 0.072(4) 0.099(5) -0.017(4) 0.003(5) -0.034(4)
C56 0.094(5) 0.075(5) 0.129(7) 0.007(5) 0.025(5) 0.048(4)
C84 0.094(6) 0.073(5) 0.045(4) 0.000 0.033(4) 0.000
C2 0.117(13) 0.156(15) 0.030(6) -0.020(9) 0.027(8) 0.028(12)
C3 0.090(10) 0.103(12) 0.045(7) -0.036(8) 0.005(8) 0.027(10)
C4 0.102(11) 0.064(8) 0.030(5) -0.009(6) -0.013(7) -0.003(9)
C5 0.117(9) 0.066(8) 0.019(3) -0.009(3) -0.008(5) -0.007(6)
C6 0.094(8) 0.072(7) 0.029(4) -0.008(4) -0.015(5) 0.004(6)
C7 0.120(11) 0.056(7) 0.031(6) 0.000(5) -0.012(7) 0.027(9)
C8 0.103(12) 0.046(6) 0.025(5) 0.019(5) 0.009(8) 0.007(8)
C9 0.171(14) 0.045(6) 0.034(6) 0.014(5) 0.037(8) 0.017(8)
C10 0.128(13) 0.098(12) 0.058(8) 0.035(9) 0.054(9) 0.006(11)
C11 0.144(14) 0.117(16) 0.096(11) 0.022(9) 0.095(10) 0.005(10)
C12 0.125(15) 0.122(15) 0.062(10) 0.019(12) 0.061(10) 0.043(13)
C13 0.114(12) 0.094(11) 0.109(12) -0.002(10) 0.067(10) 0.052(10)
C14 0.090(10) 0.047(9) 0.093(11) -0.022(8) 0.032(10) 0.023(7)
C15 0.076(9) 0.058(9) 0.079(9) -0.035(7) 0.018(8) 0.013(8)
C16 0.089(10) 0.033(6) 0.064(9) -0.022(6) 0.007(7) -0.015(6)
C17 0.078(10) 0.052(8) 0.058(8) -0.020(6) 0.013(7) -0.024(7)
C18 0.076(9) 0.054(8) 0.058(9) -0.016(6) -0.018(8) 0.002(8)
C19 0.064(7) 0.063(7) 0.080(8) -0.023(6) -0.033(6) 0.002(6)
C21 0.049(5) 0.090(8) 0.058(6) -0.010(6) -0.021(5) 0.013(5)
C22 0.062(7) 0.084(10) 0.060(8) 0.019(7) -0.004(6) 0.038(7)
C23 0.081(9) 0.073(9) 0.045(6) 0.013(6) -0.015(6) 0.026(8)
C24 0.092(11) 0.056(9) 0.045(7) 0.013(6) -0.014(8) 0.005(8)
C25 0.122(12) 0.042(7) 0.050(6) -0.003(6) 0.011(8) -0.022(8)
C26 0.133(13) 0.059(8) 0.042(7) 0.020(6) 0.029(9) -0.009(9)
C27 0.148(14) 0.064(9) 0.081(9) 0.006(8) 0.056(10) -0.057(10)
C28 0.152(14) 0.069(11) 0.097(11) 0.015(9) 0.083(11) -0.017(11)
C29 0.107(13) 0.103(13) 0.077(9) -0.024(9) 0.054(9) -0.063(10)
C30 0.077(9) 0.116(12) 0.112(11) 0.050(11) 0.049(9) -0.001(9)
C31 0.086(7) 0.107(17) 0.144(11) 0.037(13) 0.074(8) 0.001(10)
C32 0.062(8) 0.083(11) 0.163(15) 0.007(11) 0.064(9) 0.028(8)
C34 0.078(7) 0.028(4) 0.056(6) -0.006(4) 0.006(5) 0.038(5)
C35 0.095(9) 0.033(5) 0.079(8) -0.001(5) -0.019(7) 0.037(6)
C37 0.082(9) 0.037(6) 0.088(9) 0.017(6) 0.011(8) -0.010(6)
C38 0.072(9) 0.053(7) 0.068(9) -0.029(6) 0.009(7) -0.027(7)
C39 0.060(10) 0.043(7) 0.059(9) -0.005(7) 0.017(8) -0.027(7)
C40 0.046(6) 0.074(9) 0.076(9) -0.019(8) -0.024(6) -0.010(6)
C41 0.028(3) 0.089(16) 0.085(6) -0.017(8) -0.012(4) 0.001(6)
C42 0.033(3) 0.090(16) 0.066(5) 0.002(7) 0.011(3) 0.013(6)
C43 0.039(6) 0.077(9) 0.056(7) -0.008(7) 0.011(5) 0.033(6)
C44 0.062(9) 0.084(14) 0.076(14) 0.003(10) -0.009(10) 0.028(10)
C45 0.068(9) 0.082(10) 0.062(8) -0.011(7) -0.003(7) 0.023(9)
C46 0.068(7) 0.063(7) 0.049(5) -0.004(5) -0.001(5) 0.030(6)
C47 0.109(9) 0.055(6) 0.042(5) -0.011(5) 0.004(6) -0.027(7)
C49 0.130(11) 0.047(6) 0.063(7) -0.003(5) 0.045(7) -0.026(7)
C50 0.117(11) 0.059(7) 0.090(9) -0.039(7) 0.059(8) -0.068(8)
C52 0.054(9) 0.100(14) 0.133(15) -0.029(14) 0.021(9) -0.020(11)
C53 0.057(5) 0.113(18) 0.128(10) -0.034(12) 0.018(6) 0.016(10)
C54 0.033(5) 0.131(13) 0.077(8) -0.026(8) -0.024(5) 0.035(7)
C55 0.043(7) 0.073(9) 0.099(10) 0.003(9) -0.018(7) 0.029(7)
C57 0.098(11) 0.071(9) 0.065(8) 0.025(7) -0.012(8) 0.047(9)
C58 0.115(15) 0.056(11) 0.062(10) 0.030(8) -0.015(9) 0.031(10)
C59 0.087(10) 0.074(9) 0.073(9) 0.056(8) -0.007(8) 0.007(9)
C60 0.132(13) 0.095(10) 0.103(11) 0.052(9) 0.011(11) -0.028(10)
C61 0.079(6) 0.096(9) 0.079(7) 0.038(6) 0.051(6) -0.007(7)
C62 0.056(8) 0.069(8) 0.072(9) 0.012(7) 0.020(6) -0.033(6)
C63 0.039(4) 0.064(6) 0.058(6) 0.009(5) 0.019(4) -0.002(4)
C64 0.044(5) 0.088(12) 0.061(6) 0.014(6) 0.030(4) 0.005(5)
C65 0.066(6) 0.094(8) 0.026(4) 0.005(5) 0.025(4) 0.041(6)
C66 0.064(6) 0.093(7) 0.035(4) 0.001(5) 0.018(4) 0.049(6)
C67 0.077(9) 0.051(6) 0.059(7) -0.001(5) 0.018(7) 0.037(6)
C68 0.065(6) 0.043(5) 0.036(5) -0.020(4) 0.008(5) 0.004(5)
C69 0.071(7) 0.033(4) 0.042(5) -0.005(4) 0.001(5) -0.015(5)
C70 0.068(10) 0.041(8) 0.057(10) -0.020(8) 0.019(9) -0.036(8)
C71 0.049(6) 0.060(8) 0.063(8) -0.024(7) -0.002(6) -0.013(6)
C72 0.044(6) 0.082(9) 0.092(9) -0.040(8) -0.011(6) -0.008(6)
C73 0.071(10) 0.121(13) 0.068(9) -0.031(8) -0.037(7) 0.025(9)
C74 0.066(10) 0.137(13) 0.093(13) -0.018(11) -0.042(9) 0.025(9)
C75 0.108(11) 0.096(11) 0.051(7) 0.014(8) -0.016(8) 0.053(9)
C76 0.119(14) 0.082(13) 0.039(8) 0.019(8) 0.002(9) 0.046(11)
C77 0.090(13) 0.082(10) 0.034(7) 0.036(6) 0.014(10) 0.044(11)
C78 0.078(6) 0.098(8) 0.069(7) 0.035(6) 0.039(6) -0.003(7)
C79 0.077(6) 0.099(8) 0.069(6) 0.041(5) 0.043(5) -0.010(6)
C80 0.094(12) 0.086(10) 0.030(5) 0.029(6) 0.026(6) 0.043(9)
C81 0.055(8) 0.051(7) 0.043(6) -0.023(5) 0.000(6) -0.004(7)
C82 0.071(8) 0.047(7) 0.037(7) -0.011(5) -0.012(6) -0.007(6)
C83 0.083(8) 0.108(10) 0.044(6) 0.002(7) -0.014(6) 0.007(8)
N1 0.0157(15) 0.0186(16) 0.0155(15) 0.000 0.0007(12) 0.000
Ni1 0.0128(2) 0.0131(3) 0.0151(2) 0.000 -0.00157(17) 0.000
N2 0.0135(10) 0.0146(11) 0.0186(11) 0.0000(9) 0.0016(8) 0.0008(9)
N3 0.0173(15) 0.0174(16) 0.0170(15) 0.000 -0.0015(12) 0.000
C85 0.043(2) 0.0361(19) 0.0243(16) 0.0059(14) -0.0079(14) 0.0055(16)
C86 0.0278(15) 0.0313(17) 0.0256(15) 0.0017(13) -0.0102(12) 0.0036(14)
C87 0.0196(13) 0.0242(16) 0.0216(14) -0.0002(12) -0.0046(11) 0.0009(12)
C88 0.0167(12) 0.0207(14) 0.0189(13) 0.0013(11) -0.0007(10) 0.0040(11)
C89 0.0180(12) 0.0181(13) 0.0218(13) 0.0033(11) -0.0009(10) 0.0028(11)
C90 0.0181(12) 0.0158(13) 0.0205(13) 0.0007(10) 0.0009(10) 0.0008(10)
C91 0.0210(13) 0.0177(14) 0.0293(15) 0.0015(12) -0.0001(11) 0.0024(11)
C92 0.0315(17) 0.0174(15) 0.044(2) 0.0051(14) -0.0052(14) 0.0042(13)
C93 0.047(2) 0.0316(19) 0.051(2) 0.0205(17) -0.0017(18) 0.0016(17)
C94 0.0196(13) 0.0162(14) 0.0303(15) -0.0004(11) 0.0012(11) -0.0009(11)
C95 0.0253(15) 0.0152(14) 0.0427(19) -0.0028(13) -0.0018(13) -0.0011(12)
C96 0.0311(17) 0.0275(18) 0.061(3) 0.0011(17) 0.0041(17) -0.0123(15)
C97 0.0166(12) 0.0142(12) 0.0215(13) -0.0004(10) 0.0024(10) -0.0004(10)
C98 0.0161(12) 0.0167(13) 0.0202(13) -0.0024(10) 0.0000(10) -0.0039(10)
C99 0.0145(12) 0.0178(13) 0.0161(12) -0.0006(10) 0.0000(9) -0.0021(10)
C100 0.0164(12) 0.0228(15) 0.0164(12) -0.0005(11) 0.0000(10) -0.0028(11)
C101 0.0186(13) 0.0285(15) 0.0210(13) -0.0038(12) -0.0032(11) -0.0030(12)
C102 0.0246(15) 0.042(2) 0.0344(17) -0.0105(15) 0.0024(13) -0.0141(15)
C103 0.060(4) 0.063(4) 0.030(3) 0.000 0.005(3) 0.000
C104 0.040(3) 0.055(4) 0.039(3) 0.000 0.004(2) 0.000
C105 0.042(3) 0.043(3) 0.037(3) 0.000 0.000(2) 0.000
C106 0.042(3) 0.048(4) 0.053(4) 0.000 0.014(3) 0.000
C107 0.041(4) 0.113(8) 0.067(5) 0.000 -0.007(3) 0.000
C108 0.075(6) 0.113(8) 0.042(4) 0.000 -0.013(4) 0.000
Eu1 0.63(3) 0.137(7) 0.237(12) 0.000 0.344(18) 0.000
Eu3 0.0646(8) 0.0274(5) 0.0384(6) 0.0108(4) -0.0161(6) 0.0000(5)
Eu4 0.049(2) 0.201(9) 0.081(3) 0.063(4) 0.014(2) 0.045(4)
Eu5 0.0665(17) 0.0520(14) 0.144(3) -0.0211(17) 0.0382(19) 0.0202(13)
Eu7 0.084(5) 0.097(6) 0.103(6) -0.069(5) 0.046(5) -0.042(5)
C109 0.20(3) 0.17(2) 0.31(4) 0.03(2) 0.17(3) -0.10(2)
C110 0.086(14) 0.36(5) 0.33(5) 0.06(4) -0.08(2) -0.05(2)
C111 0.109(16) 0.118(16) 0.33(4) 0.08(2) 0.007(19) 0.029(14)
S1 0.132(8) 0.270(17) 0.155(9) -0.048(10) 0.011(7) 0.064(10)
C112 0.037(10) 0.11(2) 0.094(18) 0.000 -0.015(11) 0.000

loop_
_atom_type_symbol
_atom_type_description
_atom_type_scat_dispersion_real
_atom_type_scat_dispersion_imag
_atom_type_scat_source
C C 0.0027 0.0014 'International Tables Vol C Tables 4.2.6.8 and 6.1.1.4'
H H 0.0000 0.0000 'International Tables Vol C Tables 4.2.6.8 and 6.1.1.4'
N N 0.0053 0.0028 'International Tables Vol C Tables 4.2.6.8 and 6.1.1.4'
S S 0.1098 0.1057 'International Tables Vol C Tables 4.2.6.8 and 6.1.1.4'
Ni Ni 0.3436 0.9622 'International Tables Vol C Tables 4.2.6.8 and 6.1.1.4'
Eu Eu -0.1666 3.2045 'International Tables Vol C Tables 4.2.6.8 and 6.1.1.4'

loop_
_geom_angle_atom_site_label_1
_geom_angle_atom_site_label_2
_geom_angle_atom_site_label_3
_geom_angle
_geom_angle_site_symmetry_1
_geom_angle_site_symmetry_3
C5 C1 C9 123.3(14) . .
C5 C1 C2 122.8(12) . .
C9 C1 C2 105(2) . .
C6 C20 C21 127.3(8) . .
C6 C20 C19 115.4(11) . .
C21 C20 C19 106.2(12) . .
Eu4 C20 Eu4 27.5(3) 6_565 .
C83 C33 C84 137.9(12) . .
C83 C33 C76 108(2) . .
C84 C33 C76 102.0(13) . .
C84 C33 Eu6 64.2(5) . .
C84 C33 Eu6 64.2(5) . 6_565
Eu6 C33 Eu6 22.2(5) . 6_565
C47 C48 C49 138.4(14) . .
C47 C48 C25 119.4(13) . .
C49 C48 C25 101.8(13) . .
Eu3 C48 Eu7 40.60(19) . .
Eu3 C48 Eu5 28.43(10) . .
Eu7 C48 Eu5 19.03(19) . .
C55 C56 C34 130.4(14) . .
C55 C56 C32 109.8(17) . .
C34 C56 C32 116.9(14) . .
C80 C84 C78 120.5(12) . .
C80 C84 C33 119.7(12) . .
C78 C84 C33 109.4(13) . .
C33 C84 Eu6 86.0(5) . .
C33 C84 Eu6 86.0(5) . 6_565
Eu6 C84 Eu6 24.7(5) . 6_565
C12 C2 C1 144(3) . .
C12 C2 C3 112(2) . .
C1 C2 C3 94.0(16) . .
C4 C3 C15 124(2) . .
C4 C3 C2 106.4(19) . .
C15 C3 C2 119.8(18) . .
C3 C4 C18 121.3(19) . .
C3 C4 C5 115.7(18) . .
C18 C4 C5 115(2) . .
C1 C5 C4 101.0(14) . .
C1 C5 C6 126.2(10) . .
C4 C5 C6 123.9(14) . .
C20 C6 C5 124.1(10) . .
C20 C6 C7 117.2(12) . .
C5 C6 C7 112.4(14) . .
C23 C7 C8 117.9(15) . .
C23 C7 C6 113.9(18) . .
C8 C7 C6 121.6(17) . .
C26 C8 C7 119.1(15) . .
C26 C8 C9 115(2) . .
C7 C8 C9 119.5(18) . .
C1 C9 C10 123.3(19) . .
C1 C9 C8 117(2) . .
C10 C9 C8 113.7(19) . .
C28 C10 C9 124(2) . .
C28 C10 C11 104(2) . .
C9 C10 C11 122(2) . .
C30 C11 C12 129.9(19) . .
C30 C11 C10 108(2) . .
C12 C11 C10 108(2) . .
C2 C12 C11 116(3) . .
C2 C12 C13 135(3) . .
C11 C12 C13 102(2) . .
C14 C13 C12 112(3) . .
C14 C13 C32 109(2) . .
C12 C13 C32 128(2) . .
C13 C14 C34 118(2) . .
C13 C14 C15 124(2) . .
C34 C14 C15 110(2) . .
C16 C15 C3 119(2) . .
C16 C15 C14 117(2) . .
C3 C15 C14 117(2) . .
C15 C16 C17 124.3(19) . .
C38 C17 C18 122(2) . .
C38 C17 C16 112.2(19) . .
C18 C17 C16 114.0(15) . .
C4 C18 C17 117.7(15) . .
C4 C18 C19 119.7(18) . .
C17 C18 C19 115.1(18) . .
C40 C19 C18 123.5(15) . .
C40 C19 C20 105.2(12) . .
C18 C19 C20 121.3(16) . .
C22 C21 C20 119.3(14) . .
C22 C21 C41 119.8(15) . .
C20 C21 C41 111.7(12) . .
C44 C22 C21 119(2) . .
C44 C22 C23 107(2) . .
C21 C22 C23 117.1(16) . .
C24 C23 C7 121.3(18) . .
C24 C23 C22 104.5(15) . .
C7 C23 C22 124.0(17) . .
C23 C24 C25 122.0(17) . .
C23 C24 C45 107.5(18) . .
C25 C24 C45 119.2(15) . .
C24 C25 C26 119.5(16) . .
C24 C25 C48 118.3(14) . .
C26 C25 C48 107.3(17) . .
C25 C26 C8 120.0(19) . .
C25 C26 C27 107.6(16) . .
C8 C26 C27 123.1(18) . .
C28 C27 C49 138(3) . .
C28 C27 C26 111(2) . .
C49 C27 C26 100(2) . .
C27 C28 C10 133(3) . .
C27 C28 C29 107(3) . .
C10 C28 C29 114(2) . .
C30 C29 C28 102(2) . .
C29 C30 C11 112(2) . .
C29 C30 C31 117(2) . .
C11 C30 C31 120(2) . .
C32 C31 C53 116(3) . .
C32 C31 C30 120(3) . .
C53 C31 C30 118(3) . .
C31 C32 C56 130(2) . .
C31 C32 C13 118(2) . .
C56 C32 C13 96.2(16) . .
C35 C34 C14 136.0(16) . .
C35 C34 C56 114.3(11) . .
C14 C34 C56 99.8(13) . .
C34 C35 C58 122(3) . .
C38 C37 C60 130.9(17) . .
C37 C38 C17 107.9(16) . .
C37 C38 C39 120.5(17) . .
C17 C38 C39 124(2) . .
C62 C39 C40 115(2) . .
C62 C39 C38 116(2) . .
C40 C39 C38 112(2) . .
C41 C40 C19 112.8(15) . .
C41 C40 C39 116.8(17) . .
C19 C40 C39 123.1(18) . .
C42 C41 C40 126.3(18) . .
C42 C41 C21 119(2) . .
C40 C41 C21 103.7(12) . .
C41 C42 C43 122.0(18) . .
C41 C42 C63 115(2) . .
C43 C42 C63 116.9(11) . .
C42 C43 C44 114.4(18) . .
C42 C43 C66 122.9(13) . .
C44 C43 C66 115(2) . .
C22 C44 C45 115(3) . .
C22 C44 C43 125(3) . .
C45 C44 C43 118(3) . .
C46 C45 C44 124(2) . .
C46 C45 C24 117.4(17) . .
C44 C45 C24 103(2) . .
C45 C46 C67 125.7(18) . .
C45 C46 C47 122.7(14) . .
C67 C46 C47 100.1(12) . .
C48 C47 C69 111.5(15) . .
C48 C47 C46 120.3(11) . .
C69 C47 C46 113.4(11) . .
C48 C49 C27 120(2) . .
C48 C49 C50 112.6(11) . .
C27 C49 C50 112.7(19) . .
C70 C50 C49 109(2) . .
C72 C52 C53 120(3) . .
C31 C53 C54 116(3) . .
C31 C53 C52 123(3) . .
C54 C53 C52 112(2) . .
C74 C54 C53 123(2) . .
C74 C54 C55 110(2) . .
C53 C54 C55 117.2(17) . .
C56 C55 C54 126.7(18) . .
C56 C55 C57 114.5(17) . .
C54 C55 C57 105.2(17) . .
C58 C57 C75 130(3) . .
C58 C57 C55 116(2) . .
C75 C57 C55 105(2) . .
C57 C58 C35 122(4) . .
C57 C58 C59 111(3) . .
C35 C58 C59 121(4) . .
C60 C59 C77 123(2) . .
C60 C59 C58 116(3) . .
C77 C59 C58 114(2) . .
C59 C60 C37 132(2) . .
C59 C60 C61 118(2) . .
C37 C60 C61 106.2(19) . .
C60 C61 C79 118.7(16) . .
C60 C61 C62 123.9(15) . .
C79 C61 C62 100.9(15) . .
C63 C62 C39 126.5(18) . .
C63 C62 C61 106.9(14) . .
C39 C62 C61 119.2(19) . .
C64 C63 C62 117.3(12) . .
C64 C63 C42 118.4(12) . .
C62 C63 C42 118.4(13) . .
C63 C64 C65 129.2(12) . .
C63 C64 C79 107.1(13) . .
C65 C64 C79 115.7(11) . .
C80 C65 C64 122.7(15) . .
C80 C65 C66 120.7(17) . .
C64 C65 C66 113.7(11) . .
C67 C66 C65 116.5(14) . .
C67 C66 C43 119.1(12) . .
C65 C66 C43 118.0(14) . .
C46 C67 C66 117.3(14) . .
C46 C67 C68 115.1(15) . .
C66 C67 C68 120.4(11) . .
C81 C68 C69 121.8(15) . .
C81 C68 C67 122.1(13) . .
C69 C68 C67 104.4(11) . .
C47 C69 C70 128.4(17) . .
C47 C69 C68 106.5(12) . .
C70 C69 C68 116.7(16) . .
C69 C70 C71 121.0(18) . .
C69 C70 C50 119(3) . .
C71 C70 C50 114(3) . .
C82 C71 C70 119.8(17) . .
C82 C71 C72 115.4(19) . .
C70 C71 C72 116(2) . .
C52 C72 C71 127(2) . .
C52 C72 C73 123.1(18) . .
C71 C72 C73 99.9(16) . .
C74 C73 C83 125(2) . .
C74 C73 C72 112.3(17) . .
C83 C73 C72 110.3(16) . .
C73 C74 C54 130(2) . .
C73 C74 C75 111.7(18) . .
C54 C74 C75 110(2) . .
C57 C75 C76 121(3) . .
C57 C75 C74 109.2(19) . .
C76 C75 C74 118.7(19) . .
C77 C76 C75 117(2) . .
C77 C76 C33 113(2) . .
C75 C76 C33 119(2) . .
C76 C77 C78 106(2) . .
C76 C77 C59 125.8(19) . .
C78 C77 C59 115(2) . .
C79 C78 C84 124(3) . .
C79 C78 C77 122(3) . .
C84 C78 C77 110(2) . .
C78 C79 C64 119(2) . .
C78 C79 C61 121(2) . .
C64 C79 C61 107.4(14) . .
C84 C80 C65 117(2) . .
C84 C80 C81 112.4(19) . .
C65 C80 C81 120.0(14) . .
C68 C81 C82 118(2) . .
C68 C81 C80 118.7(14) . .
C82 C81 C80 118.3(18) . .
C71 C82 C81 121.8(17) . .
C71 C82 C83 106.8(17) . .
C81 C82 C83 122.1(18) . .
C33 C83 C73 138(2) . .
C33 C83 C82 108.1(16) . .
C73 C83 C82 107.1(17) . .
C99 N1 C99 104.1(3) 6_565 .
C99 N1 Ni1 127.92(16) 6_565 .
C99 N1 Ni1 127.92(16) . .
N1 Ni1 N3 177.86(14) . .
N1 Ni1 N2 89.98(7) . .
N3 Ni1 N2 89.97(7) . .
N1 Ni1 N2 89.98(7) . 6_565
N3 Ni1 N2 89.97(7) . 6_565
N2 Ni1 N2 177.74(14) . 6_565
C97 N2 C90 104.2(2) . .
C97 N2 Ni1 127.92(19) . .
C90 N2 Ni1 127.89(19) . .
C88 N3 C88 104.6(3) 6_565 .
C88 N3 Ni1 127.67(17) 6_565 .
C88 N3 Ni1 127.66(17) . .
C86 C85 H85A 109.5 . .
C86 C85 H85B 109.5 . .
H85A C85 H85B 109.5 . .
C86 C85 H85C 109.5 . .
H85A C85 H85C 109.5 . .
H85B C85 H85C 109.5 . .
C87 C86 C85 113.1(3) . .
C87 C86 H86A 109.0 . .
C85 C86 H86A 109.0 . .
C87 C86 H86B 109.0 . .
C85 C86 H86B 109.0 . .
H86A C86 H86B 107.8 . .
C87 C87 C88 106.32(17) 6_565 .
C87 C87 C86 128.95(18) 6_565 .
C88 C87 C86 124.6(3) . .
C89 C88 N3 125.5(3) . .
C89 C88 C87 123.1(3) . .
N3 C88 C87 111.3(3) . .
C88 C89 C90 124.1(3) . .
C88 C89 H89 117.9 . .
C90 C89 H89 117.9 . .
N2 C90 C89 124.8(3) . .
N2 C90 C91 111.7(2) . .
C89 C90 C91 123.5(3) . .
C94 C91 C90 106.1(3) . .
C94 C91 C92 129.0(3) . .
C90 C91 C92 124.8(3) . .
C91 C92 C93 113.0(3) . .
C91 C92 H92A 109.0 . .
C93 C92 H92A 109.0 . .
C91 C92 H92B 109.0 . .
C93 C92 H92B 109.0 . .
H92A C92 H92B 107.8 . .
C92 C93 H93A 109.5 . .
C92 C93 H93B 109.5 . .
H93A C93 H93B 109.5 . .
C92 C93 H93C 109.5 . .
H93A C93 H93C 109.5 . .
H93B C93 H93C 109.5 . .
C91 C94 C97 106.1(3) . .
C91 C94 C95 129.2(3) . .
C97 C94 C95 124.7(3) . .
C94 C95 C96 113.0(3) . .
C94 C95 H95A 109.0 . .
C96 C95 H95A 109.0 . .
C94 C95 H95B 109.0 . .
C96 C95 H95B 109.0 . .
H95A C95 H95B 107.8 . .
C95 C96 H96A 109.5 . .
C95 C96 H96B 109.5 . .
H96A C96 H96B 109.5 . .
C95 C96 H96C 109.5 . .
H96A C96 H96C 109.5 . .
H96B C96 H96C 109.5 . .
N2 C97 C98 124.9(3) . .
N2 C97 C94 111.9(2) . .
C98 C97 C94 123.2(3) . .
C99 C98 C97 124.1(3) . .
C99 C98 H98 118.0 . .
C97 C98 H98 118.0 . .
N1 C99 C98 125.2(3) . .
N1 C99 C100 111.5(3) . .
C98 C99 C100 123.3(3) . .
C100 C100 C99 106.41(16) 6_565 .
C100 C100 C101 128.67(17) 6_565 .
C99 C100 C101 124.7(3) . .
C100 C101 C102 111.9(3) . .
C100 C101 H10A 109.2 . .
C102 C101 H10A 109.2 . .
C100 C101 H10B 109.2 . .
C102 C101 H10B 109.2 . .
H10A C101 H10B 107.9 . .
C101 C102 H10C 109.5 . .
C101 C102 H10D 109.5 . .
H10C C102 H10D 109.5 . .
C101 C102 H10E 109.5 . .
H10C C102 H10E 109.5 . .
H10D C102 H10E 109.5 . .
C104 C103 C108 116.7(7) . .
C104 C103 H103 121.7 . .
C108 C103 H103 121.7 . .
C103 C104 C105 122.1(6) . .
C103 C104 H104 119.0 . .
C105 C104 H104 119.0 . .
C106 C105 C104 119.0(6) . .
C106 C105 H105 120.5 . .
C104 C105 H105 120.5 . .
C105 C106 C107 121.2(6) . .
C105 C106 H106 119.4 . .
C107 C106 H106 119.4 . .
C106 C107 C108 119.7(7) . .
C106 C107 H107 120.1 . .
C108 C107 H107 120.1 . .
C107 C108 C103 121.2(7) . .
C107 C108 H108 119.4 . .
C103 C108 H108 119.4 . .
Eu3 Eu1 Eu3 80.4(6) 6_565 .
Eu3 Eu1 Eu4 56.0(5) 6_565 .
Eu3 Eu1 Eu4 24.4(3) . .
Eu3 Eu1 Eu4 24.4(3) 6_565 6_565
Eu3 Eu1 Eu4 56.0(5) . 6_565
Eu4 Eu1 Eu4 31.6(5) . 6_565
Eu3 Eu1 C1 94.8(8) 6_565 .
Eu3 Eu1 C1 94.8(8) . .
Eu4 Eu1 C1 94.9(8) . .
Eu4 Eu1 C1 94.9(8) 6_565 .
Eu3 Eu1 Eu5 26.66(13) 6_565 6_565
Eu3 Eu1 Eu5 71.9(3) . 6_565
Eu4 Eu1 Eu5 51.1(3) . 6_565
Eu4 Eu1 Eu5 29.1(2) 6_565 6_565
C1 Eu1 Eu5 120.1(8) . 6_565
Eu3 Eu1 Eu5 71.9(3) 6_565 .
Eu3 Eu1 Eu5 26.66(13) . .
Eu4 Eu1 Eu5 29.1(2) . .
Eu4 Eu1 Eu5 51.1(3) 6_565 .
C1 Eu1 Eu5 120.1(8) . .
Eu5 Eu1 Eu5 53.61(18) 6_565 .
Eu3 Eu1 Eu7 41.3(3) 6_565 6_565
Eu3 Eu1 Eu7 83.2(3) . 6_565
Eu4 Eu1 Eu7 66.4(3) . 6_565
Eu4 Eu1 Eu7 48.1(3) 6_565 6_565
C1 Eu1 Eu7 135.9(7) . 6_565
Eu5 Eu1 Eu7 18.96(19) 6_565 6_565
Eu5 Eu1 Eu7 59.8(2) . 6_565
Eu3 Eu1 Eu7 83.2(3) 6_565 .
Eu3 Eu1 Eu7 41.3(3) . .
Eu4 Eu1 Eu7 48.1(3) . .
Eu4 Eu1 Eu7 66.4(3) 6_565 .
C1 Eu1 Eu7 135.9(7) . .
Eu5 Eu1 Eu7 59.8(2) 6_565 .
Eu5 Eu1 Eu7 18.96(19) . .
Eu7 Eu1 Eu7 58.8(4) 6_565 .
Eu3 Eu1 Eu6 53.4(2) 6_565 6_565
Eu3 Eu1 Eu6 67.8(3) . 6_565
Eu4 Eu1 Eu6 56.5(3) . 6_565
Eu4 Eu1 Eu6 49.9(3) 6_565 6_565
C1 Eu1 Eu6 144.8(8) . 6_565
Eu5 Eu1 Eu6 26.7(2) 6_565 6_565
Eu5 Eu1 Eu6 42.2(2) . 6_565
Eu7 Eu1 Eu6 19.7(3) 6_565 6_565
Eu7 Eu1 Eu6 39.1(3) . 6_565
Eu3 Eu1 Eu6 67.8(3) 6_565 .
Eu3 Eu1 Eu6 53.4(2) . .
Eu4 Eu1 Eu6 49.9(3) . .
Eu4 Eu1 Eu6 56.5(3) 6_565 .
C1 Eu1 Eu6 144.8(8) . .
Eu5 Eu1 Eu6 42.2(2) 6_565 .
Eu5 Eu1 Eu6 26.7(2) . .
Eu7 Eu1 Eu6 39.1(3) 6_565 .
Eu7 Eu1 Eu6 19.7(3) . .
Eu6 Eu1 Eu6 19.5(4) 6_565 .
Eu4 Eu3 Eu5 67.3(4) . .
Eu4 Eu3 Eu1 103.9(5) . .
Eu5 Eu3 Eu1 115.6(4) . .
Eu4 Eu3 Eu7 91.3(4) . .
Eu5 Eu3 Eu7 27.3(2) . .
Eu1 Eu3 Eu7 98.3(6) . .
Eu4 Eu3 Eu4 30.7(5) . 6_565
Eu5 Eu3 Eu4 80.0(2) . 6_565
Eu1 Eu3 Eu4 73.2(3) . 6_565
Eu7 Eu3 Eu4 94.3(3) . 6_565
Eu4 Eu3 Eu3 54.1(4) . 6_565
Eu5 Eu3 Eu3 91.51(12) . 6_565
Eu1 Eu3 Eu3 49.8(3) . 6_565
Eu7 Eu3 Eu3 95.9(3) . 6_565
Eu4 Eu3 Eu3 23.46(17) 6_565 6_565
Eu4 Eu3 Eu6 72.9(4) . .
Eu5 Eu3 Eu6 26.6(3) . .
Eu1 Eu3 Eu6 89.1(5) . .
Eu7 Eu3 Eu6 23.1(3) . .
Eu4 Eu3 Eu6 71.3(3) 6_565 .
Eu3 Eu3 Eu6 73.8(2) 6_565 .
Eu4 Eu3 C48 132.7(5) . .
Eu5 Eu3 C48 80.3(2) . .
Eu1 Eu3 C48 121.3(5) . .
Eu7 Eu3 C48 70.4(3) . .
Eu4 Eu3 C48 159.5(2) 6_565 .
Eu3 Eu3 C48 163.45(19) 6_565 .
Eu6 Eu3 C48 93.3(3) . .
Eu4 Eu3 Eu5 45.0(3) . 6_565
Eu5 Eu3 Eu5 62.27(17) . 6_565
Eu1 Eu3 Eu5 68.89(14) . 6_565
Eu7 Eu3 Eu5 69.9(3) . 6_565
Eu4 Eu3 Eu5 26.27(19) 6_565 6_565
Eu3 Eu3 Eu5 29.24(8) 6_565 6_565
Eu6 Eu3 Eu5 46.8(3) . 6_565
C48 Eu3 Eu5 140.1(2) . 6_565
Eu4 Eu3 Eu6 62.9(3) . 6_565
Eu5 Eu3 Eu6 42.0(2) . 6_565
Eu1 Eu3 Eu6 76.0(4) . 6_565
Eu7 Eu3 Eu6 42.5(4) . 6_565
Eu4 Eu3 Eu6 53.5(3) 6_565 6_565
Eu3 Eu3 Eu6 53.9(2) 6_565 6_565
Eu6 Eu3 Eu6 19.9(4) . 6_565
C48 Eu3 Eu6 112.9(3) . 6_565
Eu5 Eu3 Eu6 27.7(2) 6_565 6_565
Eu4 Eu3 Eu7 60.2(3) . 6_565
Eu5 Eu3 Eu7 59.9(2) . 6_565
Eu1 Eu3 Eu7 61.6(2) . 6_565
Eu7 Eu3 Eu7 59.9(5) . 6_565
Eu4 Eu3 Eu7 41.1(3) 6_565 6_565
Eu3 Eu3 Eu7 36.0(2) 6_565 6_565
Eu6 Eu3 Eu7 38.2(3) . 6_565
C48 Eu3 Eu7 129.5(3) . 6_565
Eu5 Eu3 Eu7 15.89(19) 6_565 6_565
Eu6 Eu3 Eu7 18.6(3) 6_565 6_565
Eu3 Eu4 Eu4 125.9(4) . 6_565
Eu3 Eu4 Eu5 70.2(5) . .
Eu4 Eu4 Eu5 117.1(3) 6_565 .
Eu3 Eu4 Eu3 102.4(4) . 6_565
Eu4 Eu4 Eu3 23.46(17) 6_565 6_565
Eu5 Eu4 Eu3 112.5(3) . 6_565
Eu3 Eu4 Eu7 61.6(5) . .
Eu4 Eu4 Eu7 110.9(4) 6_565 .
Eu5 Eu4 Eu7 15.0(2) . .
Eu3 Eu4 Eu7 101.3(3) 6_565 .
Eu3 Eu4 Eu5 116.8(3) . 6_565
Eu4 Eu4 Eu5 32.6(2) 6_565 6_565
Eu5 Eu4 Eu5 84.5(3) . 6_565
Eu3 Eu4 Eu5 37.43(15) 6_565 6_565
Eu7 Eu4 Eu5 79.3(3) . 6_565
Eu3 Eu4 Eu1 51.7(3) . .
Eu4 Eu4 Eu1 74.2(2) 6_565 .
Eu5 Eu4 Eu1 94.1(5) . .
Eu3 Eu4 Eu1 50.74(16) 6_565 .
Eu7 Eu4 Eu1 79.2(5) . .
Eu5 Eu4 Eu1 74.8(2) 6_565 .
Eu3 Eu4 Eu6 83.7(5) . .
Eu4 Eu4 Eu6 87.3(3) 6_565 .
Eu5 Eu4 Eu6 30.1(3) . .
Eu3 Eu4 Eu6 83.6(3) 6_565 .
Eu7 Eu4 Eu6 25.9(3) . .
Eu5 Eu4 Eu6 54.8(3) 6_565 .
Eu1 Eu4 Eu6 81.9(5) . .
Eu3 Eu4 Eu6 97.6(4) . 6_565
Eu4 Eu4 Eu6 64.1(3) 6_565 6_565
Eu5 Eu4 Eu6 53.2(3) . 6_565
Eu3 Eu4 Eu6 62.5(3) 6_565 6_565
Eu7 Eu4 Eu6 48.0(4) . 6_565
Eu5 Eu4 Eu6 31.6(3) 6_565 6_565
Eu1 Eu4 Eu6 76.4(4) . 6_565
Eu6 Eu4 Eu6 23.2(5) . 6_565
Eu3 Eu4 C20 116.7(4) . .
Eu4 Eu4 C20 76.27(17) 6_565 .
Eu5 Eu4 C20 158.8(4) . .
Eu3 Eu4 C20 86.3(3) 6_565 .
Eu7 Eu4 C20 172.4(5) . .
Eu5 Eu4 C20 107.4(4) 6_565 .
Eu1 Eu4 C20 105.8(5) . .
Eu6 Eu4 C20 158.8(5) . .
Eu6 Eu4 C20 138.3(4) 6_565 .
Eu3 Eu4 Eu7 102.4(4) . 6_565
Eu4 Eu4 Eu7 44.8(3) 6_565 6_565
Eu5 Eu4 Eu7 73.5(3) . 6_565
Eu3 Eu4 Eu7 41.5(2) 6_565 6_565
Eu7 Eu4 Eu7 66.1(6) . 6_565
Eu5 Eu4 Eu7 15.3(2) 6_565 6_565
Eu1 Eu4 Eu7 65.9(3) . 6_565
Eu6 Eu4 Eu7 43.5(4) . 6_565
Eu6 Eu4 Eu7 21.1(3) 6_565 6_565
C20 Eu4 Eu7 121.0(4) . 6_565
Eu7 Eu5 Eu4 143.1(5) . .
Eu7 Eu5 Eu3 110.0(5) . .
Eu4 Eu5 Eu3 42.5(3) . .
Eu7 Eu5 Eu6 48.5(7) . .
Eu4 Eu5 Eu6 120.7(6) . .
Eu3 Eu5 Eu6 127.0(4) . .
Eu7 Eu5 Eu6 69.6(7) . 6_565
Eu4 Eu5 Eu6 96.3(4) . 6_565
Eu3 Eu5 Eu6 112.3(3) . 6_565
Eu6 Eu5 Eu6 24.6(5) . 6_565
Eu7 Eu5 Eu4 125.4(6) . 6_565
Eu4 Eu5 Eu4 30.3(5) . 6_565
Eu3 Eu5 Eu4 62.5(2) . 6_565
Eu6 Eu5 Eu4 90.6(5) . 6_565
Eu6 Eu5 Eu4 66.1(4) 6_565 6_565
Eu7 Eu5 Eu5 99.8(7) . 6_565
Eu4 Eu5 Eu5 62.9(3) . 6_565
Eu3 Eu5 Eu5 88.49(12) . 6_565
Eu6 Eu5 Eu5 58.3(5) . 6_565
Eu6 Eu5 Eu5 33.7(3) 6_565 6_565
Eu4 Eu5 Eu5 32.6(2) 6_565 6_565
Eu7 Eu5 Eu1 86.4(6) . .
Eu4 Eu5 Eu1 56.8(5) . .
Eu3 Eu5 Eu1 37.7(3) . .
Eu6 Eu5 Eu1 89.3(5) . .
Eu6 Eu5 Eu1 76.8(4) 6_565 .
Eu4 Eu5 Eu1 54.1(3) 6_565 .
Eu5 Eu5 Eu1 63.19(9) 6_565 .
Eu7 Eu5 Eu7 80.7(9) . 6_565
Eu4 Eu5 Eu7 79.0(4) . 6_565
Eu3 Eu5 Eu7 95.0(2) . 6_565
Eu6 Eu5 Eu7 41.8(5) . 6_565
Eu6 Eu5 Eu7 18.4(3) 6_565 6_565
Eu4 Eu5 Eu7 49.4(3) 6_565 6_565
Eu5 Eu5 Eu7 19.1(2) 6_565 6_565
Eu1 Eu5 Eu7 61.8(2) . 6_565
Eu7 Eu5 Eu3 108.3(5) . 6_565
Eu4 Eu5 Eu3 41.2(3) . 6_565
Eu3 Eu5 Eu3 59.25(11) . 6_565
Eu6 Eu5 Eu3 80.9(4) . 6_565
Eu6 Eu5 Eu3 58.0(3) 6_565 6_565
Eu4 Eu5 Eu3 18.23(15) 6_565 6_565
Eu5 Eu5 Eu3 29.24(8) 6_565 6_565
Eu1 Eu5 Eu3 39.3(2) . 6_565
Eu7 Eu5 Eu3 39.7(2) 6_565 6_565
Eu7 Eu5 C48 75.1(7) . .
Eu4 Eu5 C48 106.5(4) . .
Eu3 Eu5 C48 71.2(2) . .
Eu6 Eu5 C48 123.4(5) . .
Eu6 Eu5 C48 143.5(4) 6_565 .
Eu4 Eu5 C48 133.4(3) 6_565 .
Eu5 Eu5 C48 155.22(19) 6_565 .
Eu1 Eu5 C48 92.1(2) . .
Eu7 Eu5 C48 145.5(3) 6_565 .
Eu3 Eu5 C48 128.6(2) 6_565 .
Eu7 Eu6 Eu6 148.6(7) . 6_565
Eu7 Eu6 Eu5 42.3(6) . .
Eu6 Eu6 Eu5 121.7(5) 6_565 .
Eu7 Eu6 Eu7 133.0(9) . 6_565
Eu6 Eu6 Eu7 15.6(3) 6_565 6_565
Eu5 Eu6 Eu7 110.8(7) . 6_565
Eu7 Eu6 Eu5 121.4(9) . 6_565
Eu6 Eu6 Eu5 33.7(3) 6_565 6_565
Eu5 Eu6 Eu5 88.0(6) . 6_565
Eu7 Eu6 Eu5 25.9(3) 6_565 6_565
Eu7 Eu6 Eu4 65.8(7) . .
Eu6 Eu6 Eu4 92.7(3) 6_565 .
Eu5 Eu6 Eu4 29.2(3) . .
Eu7 Eu6 Eu4 81.6(5) 6_565 .
Eu5 Eu6 Eu4 59.1(4) 6_565 .
Eu7 Eu6 C84 133.0(8) . .
Eu6 Eu6 C84 77.7(3) 6_565 .
Eu5 Eu6 C84 140.2(6) . .
Eu7 Eu6 C84 93.0(4) 6_565 .
Eu5 Eu6 C84 104.5(4) 6_565 .
Eu4 Eu6 C84 145.2(5) . .
Eu7 Eu6 Eu3 46.3(6) . .
Eu6 Eu6 Eu3 106.2(2) 6_565 .
Eu5 Eu6 Eu3 26.4(3) . .
Eu7 Eu6 Eu3 92.0(5) 6_565 .
Eu5 Eu6 Eu3 75.2(3) 6_565 .
Eu4 Eu6 Eu3 23.40(19) . .
C84 Eu6 Eu3 165.6(5) . .
Eu7 Eu6 Eu4 92.3(8) . 6_565
Eu6 Eu6 Eu4 64.1(3) 6_565 6_565
Eu5 Eu6 Eu4 57.7(4) . 6_565
Eu7 Eu6 Eu4 53.6(4) 6_565 6_565
Eu5 Eu6 Eu4 30.6(3) 6_565 6_565
Eu4 Eu6 Eu4 28.6(4) . 6_565
C84 Eu6 Eu4 129.6(5) . 6_565
Eu3 Eu6 Eu4 46.2(3) . 6_565
Eu7 Eu6 C33 123.2(9) . .
Eu6 Eu6 C33 78.9(2) 6_565 .
Eu5 Eu6 C33 158.3(7) . .
Eu7 Eu6 C33 90.7(4) 6_565 .
Eu5 Eu6 C33 112.3(4) 6_565 .
Eu4 Eu6 C33 171.0(6) . .
C84 Eu6 C33 29.8(4) . .
Eu3 Eu6 C33 163.5(5) . .
Eu4 Eu6 C33 142.8(5) 6_565 .
Eu7 Eu6 Eu3 97.1(7) . 6_565
Eu6 Eu6 Eu3 53.9(2) 6_565 6_565
Eu5 Eu6 Eu3 71.3(4) . 6_565
Eu7 Eu6 Eu3 40.1(3) 6_565 6_565
Eu5 Eu6 Eu3 25.71(15) 6_565 6_565
Eu4 Eu6 Eu3 42.8(3) . 6_565
C84 Eu6 Eu3 129.7(4) . 6_565
Eu3 Eu6 Eu3 52.4(2) . 6_565
Eu4 Eu6 Eu3 19.47(17) 6_565 6_565
C33 Eu6 Eu3 130.4(4) . 6_565
Eu7 Eu6 Eu1 68.4(6) . .
Eu6 Eu6 Eu1 80.3(2) 6_565 .
Eu5 Eu6 Eu1 64.0(5) . .
Eu7 Eu6 Eu1 64.6(3) 6_565 .
Eu5 Eu6 Eu1 61.0(3) 6_565 .
Eu4 Eu6 Eu1 48.3(5) . .
C84 Eu6 Eu1 154.4(5) . .
Eu3 Eu6 Eu1 37.6(3) . .
Eu4 Eu6 Eu1 47.1(4) 6_565 .
C33 Eu6 Eu1 131.9(6) . .
Eu3 Eu6 Eu1 36.3(3) 6_565 .
Eu5 Eu7 Eu6 89.2(8) . .
Eu5 Eu7 Eu3 42.7(4) . .
Eu6 Eu7 Eu3 110.5(7) . .
Eu5 Eu7 Eu6 84.5(6) . 6_565
Eu6 Eu7 Eu6 15.7(5) . 6_565
Eu3 Eu7 Eu6 97.4(4) . 6_565
Eu5 Eu7 Eu4 22.0(3) . .
Eu6 Eu7 Eu4 88.3(7) . .
Eu3 Eu7 Eu4 27.08(19) . .
Eu6 Eu7 Eu4 78.4(4) 6_565 .
Eu5 Eu7 C48 85.8(8) . .
Eu6 Eu7 C48 172.7(9) . .
Eu3 Eu7 C48 69.0(4) . .
Eu6 Eu7 C48 166.4(5) 6_565 .
Eu4 Eu7 C48 89.1(5) . .
Eu5 Eu7 Eu5 61.1(5) . 6_565
Eu6 Eu7 Eu5 40.2(6) . 6_565
Eu3 Eu7 Eu5 70.5(2) . 6_565
Eu6 Eu7 Eu5 27.5(3) 6_565 6_565
Eu4 Eu7 Eu5 51.3(3) . 6_565
C48 Eu7 Eu5 139.2(4) . 6_565
Eu5 Eu7 Eu7 80.2(7) . 6_565
Eu6 Eu7 Eu7 31.4(7) . 6_565
Eu3 Eu7 Eu7 84.1(3) . 6_565
Eu6 Eu7 Eu7 15.6(3) 6_565 6_565
Eu4 Eu7 Eu7 69.1(4) . 6_565
C48 Eu7 Eu7 151.6(2) . 6_565
Eu5 Eu7 Eu7 19.1(2) 6_565 6_565
Eu5 Eu7 Eu1 74.6(6) . .
Eu6 Eu7 Eu1 91.9(7) . .
Eu3 Eu7 Eu1 40.4(4) . .
Eu6 Eu7 Eu1 76.2(4) 6_565 .
Eu4 Eu7 Eu1 52.7(5) . .
C48 Eu7 Eu1 91.9(3) . .
Eu5 Eu7 Eu1 58.4(2) 6_565 .
Eu7 Eu7 Eu1 60.6(2) 6_565 .
Eu5 Eu7 Eu4 39.2(4) . 6_565
Eu6 Eu7 Eu4 66.6(7) . 6_565
Eu3 Eu7 Eu4 44.2(2) . 6_565
Eu6 Eu7 Eu4 54.9(4) 6_565 6_565
Eu4 Eu7 Eu4 24.3(4) . 6_565
C48 Eu7 Eu4 112.0(4) . 6_565
Eu5 Eu7 Eu4 27.46(19) 6_565 6_565
Eu7 Eu7 Eu4 44.8(3) 6_565 6_565
Eu1 Eu7 Eu4 47.7(4) . 6_565
Eu5 Eu7 Eu3 55.9(4) . 6_565
Eu6 Eu7 Eu3 64.4(6) . 6_565
Eu3 Eu7 Eu3 48.19(15) . 6_565
Eu6 Eu7 Eu3 49.8(3) 6_565 6_565
Eu4 Eu7 Eu3 37.6(2) . 6_565
C48 Eu7 Eu3 116.6(4) . 6_565
Eu5 Eu7 Eu3 25.10(9) 6_565 6_565
Eu7 Eu7 Eu3 36.0(2) 6_565 6_565
Eu1 Eu7 Eu3 35.2(2) . 6_565
Eu4 Eu7 Eu3 17.36(14) 6_565 6_565
C111 C109 C110 115(2) 2_556 .
C111 C109 H109 122.6 2_556 .
C110 C109 H109 122.6 . .
C109 C110 C111 116.8(15) . .
C109 C110 H110 121.6 . .
C111 C110 H110 121.6 . .
C109 C111 C110 123(2) 2_556 .
C109 C111 H111 118.4 2_556 .
C110 C111 H111 118.5 . .
S1 C112 S1 168(3) 2_556 .

loop_
_geom_bond_atom_site_label_1
_geom_bond_atom_site_label_2
_geom_bond_distance
_geom_bond_site_symmetry_2
C1 C5 1.381(19) .
C1 C9 1.386(19) .
C1 C2 1.44(3) .
C1 Eu1 2.727(19) .
C20 C6 1.312(16) .
C20 C21 1.382(16) .
C20 C19 1.523(15) .
C20 Eu4 2.882(11) 6_565
C20 Eu4 2.882(11) .
C33 C83 1.088(17) .
C33 C84 1.456(17) .
C33 C76 1.653(15) .
C33 Eu6 2.921(15) .
C33 Eu6 2.921(15) 6_565
C48 C47 1.203(15) .
C48 C49 1.293(18) .
C48 C25 1.55(2) .
C48 Eu3 2.961(7) .
C48 Eu7 2.988(15) .
C48 Eu5 3.083(9) .
C56 C55 1.16(2) .
C56 C34 1.483(17) .
C56 C32 1.51(2) .
C84 C80 1.35(2) .
C84 C78 1.46(3) .
C84 Eu6 2.636(13) .
C84 Eu6 2.636(13) 6_565
C2 C12 1.15(3) .
C2 C3 1.69(4) .
C3 C4 1.35(3) .
C3 C15 1.35(3) .
C4 C18 1.43(3) .
C4 C5 1.44(2) .
C5 C6 1.451(16) .
C6 C7 1.50(2) .
C7 C23 1.41(2) .
C7 C8 1.48(3) .
C8 C26 1.44(3) .
C8 C9 1.50(2) .
C9 C10 1.43(3) .
C10 C28 1.25(3) .
C10 C11 1.59(3) .
C11 C30 1.38(3) .
C11 C12 1.52(3) .
C12 C13 1.52(3) .
C13 C14 1.36(3) .
C13 C32 1.59(4) .
C14 C34 1.40(3) .
C14 C15 1.56(3) .
C15 C16 1.33(3) .
C16 C17 1.49(3) .
C17 C38 1.43(2) .
C17 C18 1.47(3) .
C18 C19 1.49(2) .
C19 C40 1.42(2) .
C21 C22 1.33(2) .
C21 C41 1.48(2) .
C22 C44 1.30(3) .
C22 C23 1.45(3) .
C23 C24 1.39(3) .
C24 C25 1.40(3) .
C24 C45 1.50(3) .
C25 C26 1.42(2) .
C26 C27 1.53(3) .
C27 C28 1.23(3) .
C27 C49 1.43(2) .
C28 C29 1.615(18) .
C29 C30 1.37(3) .
C30 C31 1.52(3) .
C31 C32 1.27(4) .
C31 C53 1.41(3) .
C34 C35 1.31(2) .
C35 C58 1.39(4) .
C37 C38 1.42(3) .
C37 C60 1.43(3) .
C38 C39 1.53(4) .
C39 C62 1.38(3) .
C39 C40 1.50(3) .
C40 C41 1.42(3) .
C41 C42 1.349(19) .
C42 C43 1.38(3) .
C42 C63 1.51(2) .
C43 C44 1.49(4) .
C43 C66 1.522(18) .
C44 C45 1.32(5) .
C45 C46 1.31(2) .
C46 C67 1.338(18) .
C46 C47 1.55(2) .
C47 C69 1.375(18) .
C49 C50 1.68(3) .
C50 C70 1.49(3) .
C52 C72 1.34(3) .
C52 C53 1.52(4) .
C53 C54 1.46(3) .
C54 C74 1.31(3) .
C54 C55 1.49(3) .
C55 C57 1.60(3) .
C57 C58 1.35(6) .
C57 C75 1.36(2) .
C58 C59 1.56(4) .
C59 C60 1.27(3) .
C59 C77 1.55(4) .
C60 C61 1.539(16) .
C61 C79 1.556(16) .
C61 C62 1.593(16) .
C62 C63 1.37(2) .
C63 C64 1.343(17) .
C64 C65 1.42(2) .
C64 C79 1.51(2) .
C65 C80 1.39(3) .
C65 C66 1.488(17) .
C66 C67 1.42(2) .
C67 C68 1.50(2) .
C68 C81 1.31(3) .
C68 C69 1.443(16) .
C69 C70 1.38(4) .
C70 C71 1.39(4) .
C71 C82 1.30(3) .
C71 C72 1.47(2) .
C72 C73 1.54(3) .
C73 C74 1.28(2) .
C73 C83 1.36(2) .
C74 C75 1.55(4) .
C75 C76 1.38(3) .
C76 C77 1.30(4) .
C77 C78 1.56(3) .
C78 C79 1.20(3) .
C80 C81 1.50(3) .
C81 C82 1.45(2) .
C82 C83 1.53(2) .
N1 C99 1.374(3) 6_565
N1 C99 1.374(3) .
N1 Ni1 1.957(3) .
Ni1 N3 1.958(3) .
Ni1 N2 1.970(2) .
Ni1 N2 1.970(2) 6_565
N2 C97 1.369(4) .
N2 C90 1.374(4) .
N3 C88 1.377(3) 6_565
N3 C88 1.377(3) .
C85 C86 1.526(5) .
C85 H85A 0.9800 .
C85 H85B 0.9800 .
C85 H85C 0.9800 .
C86 C87 1.497(4) .
C86 H86A 0.9900 .
C86 H86B 0.9900 .
C87 C87 1.366(6) 6_565
C87 C88 1.447(4) .
C88 C89 1.371(4) .
C89 C90 1.381(4) .
C89 H89 0.9500 .
C90 C91 1.444(4) .
C91 C94 1.362(4) .
C91 C92 1.496(4) .
C92 C93 1.530(6) .
C92 H92A 0.9900 .
C92 H92B 0.9900 .
C93 H93A 0.9800 .
C93 H93B 0.9800 .
C93 H93C 0.9800 .
C94 C97 1.443(4) .
C94 C95 1.499(4) .
C95 C96 1.533(5) .
C95 H95A 0.9900 .
C95 H95B 0.9900 .
C96 H96A 0.9800 .
C96 H96B 0.9800 .
C96 H96C 0.9800 .
C97 C98 1.382(4) .
C98 C99 1.379(4) .
C98 H98 0.9500 .
C99 C100 1.444(4) .
C100 C100 1.351(6) 6_565
C100 C101 1.505(4) .
C101 C102 1.529(5) .
C101 H10A 0.9900 .
C101 H10B 0.9900 .
C102 H10C 0.9800 .
C102 H10D 0.9800 .
C102 H10E 0.9800 .
C103 C104 1.383(9) .
C103 C108 1.414(12) .
C103 H103 0.9500 .
C104 C105 1.396(9) .
C104 H104 0.9500 .
C105 C106 1.360(9) .
C105 H105 0.9500 .
C106 C107 1.372(11) .
C106 H106 0.9500 .
C107 C108 1.377(13) .
C107 H107 0.9500 .
C108 H108 0.9500 .
Eu1 Eu3 2.029(12) 6_565
Eu1 Eu3 2.029(12) .
Eu1 Eu4 2.509(16) .
Eu1 Eu4 2.509(16) 6_565
Eu1 Eu5 2.992(7) 6_565
Eu1 Eu5 2.992(7) .
Eu1 Eu7 3.097(9) 6_565
Eu1 Eu7 3.097(9) .
Eu1 Eu6 3.329(13) 6_565
Eu1 Eu6 3.329(13) .
Eu3 Eu4 1.068(8) .
Eu3 Eu5 1.489(4) .
Eu3 Eu7 2.064(10) .
Eu3 Eu4 2.174(9) 6_565
Eu3 Eu3 2.620(2) 6_565
Eu3 Eu6 2.672(11) .
Eu3 Eu5 3.047(3) 6_565
Eu3 Eu6 3.177(11) 6_565
Eu3 Eu7 3.497(7) 6_565
Eu4 Eu4 1.368(19) 6_565
Eu4 Eu5 1.460(9) .
Eu4 Eu3 2.174(9) 6_565
Eu4 Eu7 2.345(12) .
Eu4 Eu5 2.413(8) 6_565
Eu4 Eu6 2.570(13) .
Eu4 Eu6 2.854(12) 6_565
Eu4 Eu7 3.108(9) 6_565
Eu5 Eu7 1.008(10) .
Eu5 Eu6 1.497(12) .
Eu5 Eu6 2.298(12) 6_565
Eu5 Eu4 2.413(8) 6_565
Eu5 Eu5 2.698(6) 6_565
Eu5 Eu7 3.036(8) 6_565
Eu5 Eu3 3.047(3) 6_565
Eu6 Eu7 1.121(14) .
Eu6 Eu6 1.13(2) 6_565
Eu6 Eu7 2.163(17) 6_565
Eu6 Eu5 2.298(12) 6_565
Eu6 Eu4 2.854(12) 6_565
Eu6 Eu3 3.177(11) 6_565
Eu7 Eu6 2.163(17) 6_565
Eu7 Eu5 3.037(8) 6_565
Eu7 Eu7 3.04(2) 6_565
Eu7 Eu4 3.108(9) 6_565
Eu7 Eu3 3.497(7) 6_565
C109 C111 1.26(3) 2_556
C109 C110 1.399(10) .
C109 H109 0.9500 .
C110 C111 1.403(10) .
C110 H110 0.9500 .
C111 C109 1.26(3) 2_556
C111 H111 0.9500 .
S1 C112 1.509(9) .
C112 S1 1.509(9) 2_556
